data_7115256
loop_
_publ_author_name
'Wu, He-Ping'
'Janiak, Christoph'
'Uehlin, Lars'
'Kl\"ufers, Peter'
'Mayer, Peter'

_publ_section_title
;
 2,2&#x2032;-Bi-1,6-naphthyridine metal complexes: a new ligand and a
 novel 2 \\times 2 inclined interpenetration of (4,4) nets or formation of
 helicoidal chains&#x2020;
;
_journal_issue 23
_journal_name_full 'Chemical Communications'
_journal_page_first 2637
_journal_paper_doi 10.1039/a807522k
_journal_year 1998
_chemical_compound_source 'crystal provided by C. Janiak, Uni FR'
_chemical_formula_moiety '2(C16 N4 H10), 2(S C N), Zn'
_chemical_formula_sum 'C34 H20 N10 S2 Zn'
_chemical_formula_weight 698.11
_chemical_name_common 'Zn-BNP-KSCN, Nr. 0751'
_chemical_name_systematic Bis-(2,2'-di(1,6-naphthyridine))-dithhiocyanato-zinc(II)
_space_group_IT_number 64
_symmetry_cell_setting orthorhombic
_symmetry_Int_Tables_number 64
_symmetry_space_group_name_Hall '-C 2ac 2'
_symmetry_space_group_name_H-M 'C m c a'
_atom_sites_solution_hydrogens geom
_atom_sites_solution_primary direct
_atom_sites_solution_secondary difmap
_audit_block_code Zn_bnp_SCN_c105_jan
_audit_creation_date 04-Sep-98
_audit_creation_method 'form98_1/compatible with shelxl97-2'
_cell_angle_alpha 90
_cell_angle_beta 90
_cell_angle_gamma 90
_cell_formula_units_Z 4
_cell_length_a 21.5003(19)
_cell_length_b 15.9253(10)
_cell_length_c 8.3967(5)
_cell_measurement_reflns_used 5000
_cell_measurement_temperature 200(3)
_cell_measurement_theta_max 28.0
_cell_measurement_theta_min 2.8
_cell_volume 2875.0(4)
_computing_cell_refinement 'Stoe IPDS software (Darmstadt, Germany)'
_computing_data_collection 'Stoe IPDS software (Darmstadt, Germany)'
_computing_data_reduction 'Stoe IPDS software (Darmstadt, Germany)'
_computing_molecular_graphics
;ORTEP (M. N. Burnett, C. K. Johnson, ORTEP-III: Oak Ridge Thermal 
Ellipsoid
 Plot Program for Crystal Structure Illustrations, Oak Ridge National
 Laboratory Report ORNL-6895, 1996). Windows version (L. J. Farrugia, 
Univ.
 Glasgow) used --- SCHAKAL (E. Keller, University of  Freiburg 
(Breisgau),
 Germany, 1995).
;
_computing_publication_material
;PLATON (A. L. Spek, Acta Crystallogr, Sect. A, 1990, 46, C34, 1995 
version).
--- T.B.Cohen, Pure Appl. Chem. 1996,68,2339-2359 (atomic masses).
;
_computing_structure_refinement 'SHELXL-97 (G. M. Sheldrick. University of G\"ottingen, 97-2 version)'
_computing_structure_solution 'SHELXS-97 (G. M. Sheldrick. University of G\"ottingen, Germany, 1997)'
_diffrn_ambient_temperature 200(3)
_diffrn_measured_fraction_theta_full .993
_diffrn_measured_fraction_theta_max .993
_diffrn_measurement_device 'image-plate area detector'
_diffrn_measurement_device_type 'Stoe IPDS'
_diffrn_measurement_method 'area detection'
_diffrn_radiation_collimation '0.5 mm collimator'
_diffrn_radiation_monochromator graphite
_diffrn_radiation_source 'fine-focus sealed tube'
_diffrn_radiation_type MoK\a
_diffrn_radiation_wavelength 0.71073
_diffrn_reflns_av_R_equivalents 0.0370
_diffrn_reflns_av_sigmaI/netI 0.0227
_diffrn_reflns_limit_h_max 28
_diffrn_reflns_limit_h_min -28
_diffrn_reflns_limit_k_max 20
_diffrn_reflns_limit_k_min -15
_diffrn_reflns_limit_l_max 11
_diffrn_reflns_limit_l_min -9
_diffrn_reflns_number 9429
_diffrn_reflns_theta_full 27.92
_diffrn_reflns_theta_max 27.92
_diffrn_reflns_theta_min 2.90
_exptl_absorpt_coefficient_mu 1.047
_exptl_absorpt_correction_T_max 0.8793
_exptl_absorpt_correction_T_min 0.7811
_exptl_absorpt_correction_type numerical
_exptl_absorpt_process_details 'XRed, rev. 1.06, Stoe (Darmstadt, Germany)'
_exptl_crystal_colour brownish
_exptl_crystal_density_diffrn 1.6129(2)
_exptl_crystal_density_method 'not measured'
_exptl_crystal_description prismatic
_exptl_crystal_F_000 1424
_exptl_crystal_size_max 0.31
_exptl_crystal_size_mid 0.16
_exptl_crystal_size_min 0.13
_refine_diff_density_max .525
_refine_diff_density_min -.424
_refine_diff_density_rms .070
_refine_ls_extinction_method none
_refine_ls_goodness_of_fit_ref 1.053
_refine_ls_hydrogen_treatment refall
_refine_ls_matrix_type full
_refine_ls_number_parameters 133
_refine_ls_number_reflns 1762
_refine_ls_number_restraints 0
_refine_ls_restrained_S_all 1.053
_refine_ls_R_factor_all 0.0311
_refine_ls_R_factor_gt 0.0269
_refine_ls_shift/su_max 0.000
_refine_ls_shift/su_mean 0.000
_refine_ls_structure_factor_coef Fsqd
_refine_ls_weighting_scheme calc
_refine_ls_wR_factor_gt 0.0744
_refine_ls_wR_factor_ref 0.0759
_reflns_number_gt 1555
_reflns_number_total 1762
_reflns_threshold_expression >2sigma(I)
_cod_data_source_file 807522k.txt
_cod_data_source_block c105
_cod_depositor_comments
;
The following automatic conversions were performed:
'_atom_site_symetry_multiplicity' tag replaced with
'_atom_site_symmetry_multiplicity'.

Automatic conversion script
Id: cif_correct_tags 1440 2010-10-19 06:21:57Z saulius 
;
_cod_database_code 7115256
_diffr_source_type 'Spellman DF4 Series'
_diffr_source_power 2.00_kW
_diffr_source_voltage 50_kV
_diffr_source_current 40_mA
_kl_diffrn_detector_area_phi_start 0.0
_kl_diffrn_detector_area_phi_end 144.0
_kl_diffrn_detector_area_phi_incr 1.0
_kl_diffrn_detector_area_expos_time 8.00_min
_kl_diffrn_detector_area_plate_dist 60.0_mm
_kl_diffrn_detector_area_eff_mos_spread 0.006
_kl_diffrn_detector_area_profile_funct dynamic
_kl_diffrn_detector_area_profile_min 9
_kl_diffrn_detector_area_profile_max 21

loop_
_symmetry_equiv_pos_as_xyz
'x, y, z'
'x, -y, -z'
'x, -y+1/2, z+1/2'
'x, y+1/2, -z+1/2'
'x+1/2, y+1/2, z'
'x+1/2, -y+1/2, -z'
'x+1/2, -y+1, z+1/2'
'x+1/2, y+1, -z+1/2'
'-x, -y, -z'
'-x, y, z'
'-x, y-1/2, -z-1/2'
'-x, -y-1/2, z-1/2'
'-x+1/2, -y+1/2, -z'
'-x+1/2, y+1/2, z'
'-x+1/2, y, -z-1/2'
'-x+1/2, -y, z-1/2'

loop_
_atom_site_label
_atom_site_type_symbol
_atom_site_fract_x
_atom_site_fract_y
_atom_site_fract_z
_atom_site_U_iso_or_equiv
_atom_site_adp_type
_atom_site_occupancy
_atom_site_symmetry_multiplicity
_atom_site_calc_flag
_atom_site_refinement_flags
Zn Zn 0.5000 0.0000 0.0000 0.01061(11) Uani 1 4 d S
S S 0.5000 -0.15291(5) 0.47393(7) 0.03041(16) Uani 1 2 d S
N N 0.5000 -0.10213(11) 0.1552(2) 0.0173(3) Uani 1 2 d S
C C 0.5000 -0.12266(12) 0.2891(2) 0.0156(4) Uani 1 2 d S
N1 N 0.28080(5) 0.15217(8) 0.43110(14) 0.0144(2) Uani 1 1 d .
C2 C 0.27551(5) 0.23444(8) 0.44666(15) 0.0135(3) Uani 1 1 d .
C3 C 0.31477(6) 0.29347(9) 0.36943(16) 0.0168(3) Uani 1 1 d .
H3 H 0.3067(8) 0.3524(13) 0.382(2) 0.022(4) Uiso 1 1 d .
C4 C 0.36164(6) 0.26458(8) 0.27419(16) 0.0165(3) Uani 1 1 d .
H4 H 0.3876(9) 0.3034(14) 0.221(2) 0.025(5) Uiso 1 1 d .
C5 C 0.41641(5) 0.14109(8) 0.15938(15) 0.0137(3) Uani 1 1 d .
H5 H 0.4443(8) 0.1786(10) 0.106(2) 0.013(4) Uiso 1 1 d .
N6 N 0.42353(5) 0.05951(7) 0.14120(13) 0.0138(2) Uani 1 1 d .
C7 C 0.38171(6) 0.00786(8) 0.21557(18) 0.0165(3) Uani 1 1 d .
H7 H 0.3880(8) -0.0493(13) 0.199(2) 0.017(4) Uiso 1 1 d .
C8 C 0.33399(6) 0.03565(9) 0.30883(16) 0.0163(3) Uani 1 1 d .
H8 H 0.3063(9) -0.0020(10) 0.357(2) 0.018(5) Uiso 1 1 d .
C9 C 0.32711(5) 0.12296(8) 0.33429(15) 0.0129(3) Uani 1 1 d .
C10 C 0.36921(6) 0.17710(8) 0.25569(16) 0.0126(3) Uani 1 1 d .

loop_
_atom_site_aniso_label
_atom_site_aniso_U_11
_atom_site_aniso_U_22
_atom_site_aniso_U_33
_atom_site_aniso_U_23
_atom_site_aniso_U_13
_atom_site_aniso_U_12
Zn 0.00932(16) 0.01097(17) 0.01154(17) -0.00203(10) 0.000 0.000
S 0.0347(3) 0.0413(4) 0.0152(3) 0.0038(2) 0.000 0.000
N 0.0146(7) 0.0188(8) 0.0185(8) 0.0022(7) 0.000 0.000
C 0.0111(7) 0.0155(8) 0.0202(9) -0.0015(7) 0.000 0.000
N1 0.0134(5) 0.0156(5) 0.0140(5) -0.0028(4) 0.0029(4) 0.0010(4)
C2 0.0102(5) 0.0179(6) 0.0125(6) -0.0040(5) 0.0011(4) 0.0006(4)
C3 0.0149(6) 0.0136(6) 0.0219(6) -0.0044(5) 0.0043(5) -0.0002(5)
C4 0.0144(6) 0.0144(6) 0.0207(6) -0.0020(5) 0.0050(5) -0.0022(5)
C5 0.0102(5) 0.0165(6) 0.0142(6) -0.0012(5) 0.0015(4) -0.0003(4)
N6 0.0116(5) 0.0155(5) 0.0142(5) -0.0032(4) 0.0011(4) 0.0007(4)
C7 0.0157(6) 0.0129(6) 0.0210(7) -0.0025(5) 0.0023(5) 0.0009(5)
C8 0.0158(6) 0.0144(6) 0.0187(6) -0.0004(5) 0.0041(5) -0.0010(5)
C9 0.0108(5) 0.0158(6) 0.0121(6) -0.0018(5) 0.0009(4) 0.0009(4)
C10 0.0100(5) 0.0149(6) 0.0128(5) -0.0027(5) 0.0007(4) 0.0004(4)

loop_
_atom_type_symbol
_atom_type_description
_atom_type_scat_dispersion_real
_atom_type_scat_dispersion_imag
_atom_type_scat_source
Zn Zn .2839 1.4301 'International Tables Vol C Tables 4.2.6.8 and 6.1.1.4'
S S .1246 .1234 'International Tables Vol C Tables 4.2.6.8 and 6.1.1.4'
N N .0061 .0033 'International Tables Vol C Tables 4.2.6.8 and 6.1.1.4'
C C .0033 .0016 'International Tables Vol C Tables 4.2.6.8 and 6.1.1.4'
H H .0000 .0000 'International Tables Vol C Tables 4.2.6.8 and 6.1.1.4'

loop_
_exptl_crystal_face_index_h
_exptl_crystal_face_index_k
_exptl_crystal_face_index_l
_exptl_crystal_face_perp_dist
-1 0 0 0.0640
1 0 0 0.0620
0 -1 -1 0.1040
0 1 -1 0.1090
0 0 1 0.2090
0 1 0 0.0850
0 -1 0 0.0760

loop_
_geom_angle_atom_site_label_1
_geom_angle_atom_site_label_2
_geom_angle_atom_site_label_3
_geom_angle
_geom_angle_site_symmetry_1
_geom_angle_site_symmetry_3
N Zn N 180.0 9_655 .
N Zn N6 89.96(4) 9_655 2
N Zn N6 90.04(4) . 2
N Zn N6 90.04(4) 9_655 .
N Zn N6 89.96(4) . .
N6 Zn N6 85.43(5) 2 .
N Zn N6 89.96(4) 9_655 9_655
N Zn N6 90.04(4) . 9_655
N6 Zn N6 94.58(5) 2 9_655
N6 Zn N6 179.999(1) . 9_655
N Zn N6 90.04(4) 9_655 10_655
N Zn N6 89.96(4) . 10_655
N6 Zn N6 180.0 2 10_655
N6 Zn N6 94.57(5) . 10_655
N6 Zn N6 85.42(5) 9_655 10_655
C N Zn 144.91(16) . .
N C S 178.97(18) . .
C2 N1 C9 117.32(11) . .
N1 C2 C3 124.05(11) . .
N1 C2 C2 116.70(14) . 13_556
C3 C2 C2 119.25(15) . 13_556
C4 C3 C2 118.87(12) . .
C3 C4 C10 118.81(12) . .
N6 C5 C10 123.24(12) . .
C5 N6 C7 117.60(11) . .
C5 N6 Zn 124.38(8) . .
C7 N6 Zn 118.02(8) . .
C8 C7 N6 124.10(12) . .
C7 C8 C9 118.97(12) . .
N1 C9 C10 122.44(12) . .
N1 C9 C8 120.05(12) . .
C10 C9 C8 117.51(11) . .
C4 C10 C9 118.48(12) . .
C4 C10 C5 122.98(12) . .
C9 C10 C5 118.52(11) . .

loop_
_geom_bond_atom_site_label_1
_geom_bond_atom_site_label_2
_geom_bond_distance
_geom_bond_site_symmetry_2
Zn N 2.0840(17) 9_655
Zn N 2.0840(17) .
Zn N6 2.2376(10) 2
Zn N6 2.2376(10) .
Zn N6 2.2376(10) 9_655
Zn N6 2.2376(10) 10_655
S C 1.625(2) .
N C 1.171(3) .
N1 C2 1.3216(17) .
N1 C9 1.3668(16) .
C2 C3 1.4200(18) .
C2 C2 1.500(2) 13_556
C3 C4 1.3663(17) .
C4 C10 1.4112(18) .
C5 N6 1.3170(18) .
C5 C10 1.4187(17) .
N6 C7 1.3692(17) .
C7 C8 1.3644(18) .
C8 C9 1.4145(19) .
C9 C10 1.4138(18) .
